data_1551557
loop_
_publ_author_name
'REDZICKA, Aleksandra'
'SZCZUKOWSKI, Lukasz'
'KOCHEL, Andrzej'

_publ_section_title
;
 Crystal Structure of
 4,6-Dimethyl-5-(3-chlorophenyl)-2-{[4-(3,4-dichlorophenyl)-1-piperazinyl]methyl}-pyrrolo[3,4-&lt;i&gt;c&lt;/i&gt;]pyrrole-1,3(&lt;i&gt;2H,5H&lt;/i&gt;)-dione
;
_journal_issue 0
_journal_name_full 'X-ray Structure Analysis Online'
_journal_page_first 55
_journal_paper_doi 10.2116/xraystruct.34.55
_journal_volume 34
_journal_year 2018
_chemical_formula_moiety 'C25 H23 Cl3 N4 O2'
_chemical_formula_sum 'C25 H23 Cl3 N4 O2'
_chemical_formula_weight 517.82
_chemical_name_systematic
4,6-dimethyl-5-(3-chlorophenyl)-2-{[4-(3,4-dichlorophenyl)-1-piperazinyl]methyl}-pyrrolo[3,4-c]pyrrole-1,3(2H,5H)-dione
_space_group_crystal_system monoclinic
_space_group_IT_number 15
_space_group_name_Hall '-C 2yc'
_space_group_name_H-M_alt 'C 1 2/c 1'
_symmetry_space_group_name_Hall '-C 2yc'
_symmetry_space_group_name_H-M 'C 1 2/c 1'
_atom_sites_solution_hydrogens geom
_audit_creation_method SHELXL-2016/6
_cell_angle_alpha 90
_cell_angle_beta 103.47(2)
_cell_angle_gamma 90
_cell_formula_units_Z 8
_cell_length_a 27.741(3)
_cell_length_b 9.890(2)
_cell_length_c 17.904(3)
_cell_measurement_reflns_used 4903
_cell_measurement_temperature 100(2)
_cell_measurement_theta_max 26.393
_cell_measurement_theta_min 3.020
_cell_volume 4777.0(14)
_computing_structure_refinement 'SHELXL-2016/6 (Sheldrick, 2016)'
_diffrn_ambient_temperature 100(2)
_diffrn_measured_fraction_theta_full 0.999
_diffrn_measured_fraction_theta_max 0.998
_diffrn_measurement_device_type 'SuperNova Atlas'
_diffrn_measurement_method CCD
_diffrn_radiation_type MoK\a
_diffrn_radiation_wavelength 0.71073
_diffrn_reflns_av_R_equivalents 0.1145
_diffrn_reflns_av_unetI/netI 0.0972
_diffrn_reflns_Laue_measured_fraction_full 0.999
_diffrn_reflns_Laue_measured_fraction_max 0.998
_diffrn_reflns_limit_h_max 34
_diffrn_reflns_limit_h_min -34
_diffrn_reflns_limit_k_max 12
_diffrn_reflns_limit_k_min -11
_diffrn_reflns_limit_l_max 22
_diffrn_reflns_limit_l_min -19
_diffrn_reflns_number 21223
_diffrn_reflns_point_group_measured_fraction_full 0.999
_diffrn_reflns_point_group_measured_fraction_max 0.998
_diffrn_reflns_theta_full 25.000
_diffrn_reflns_theta_max 26.393
_diffrn_reflns_theta_min 3.020
_exptl_absorpt_coefficient_mu 0.415
_exptl_absorpt_correction_T_max 0.900
_exptl_absorpt_correction_T_min 0.789
_exptl_absorpt_correction_type analytical
_exptl_absorpt_process_details 'Crys Alis Pro Rigaku 2018'
_exptl_crystal_colour colorless
_exptl_crystal_density_diffrn 1.440
_exptl_crystal_description plate
_exptl_crystal_F_000 2144
_exptl_crystal_size_max 0.20
_exptl_crystal_size_mid 0.08
_exptl_crystal_size_min 0.04
_refine_diff_density_max 0.652
_refine_diff_density_min -0.637
_refine_diff_density_rms 0.098
_refine_ls_extinction_method none
_refine_ls_goodness_of_fit_ref 1.083
_refine_ls_hydrogen_treatment constr
_refine_ls_matrix_type full
_refine_ls_number_parameters 307
_refine_ls_number_reflns 4903
_refine_ls_number_restraints 0
_refine_ls_restrained_S_all 1.083
_refine_ls_R_factor_all 0.1149
_refine_ls_R_factor_gt 0.0665
_refine_ls_shift/su_max 0.000
_refine_ls_shift/su_mean 0.000
_refine_ls_structure_factor_coef Fsqd
_refine_ls_weighting_details 'w=1/[\s^2^(Fo^2^)+(0.0789P)^2^] where P=(Fo^2^+2Fc^2^)/3'
_refine_ls_weighting_scheme calc
_refine_ls_wR_factor_gt 0.1568
_refine_ls_wR_factor_ref 0.1820
_reflns_Friedel_coverage 0.000
_reflns_number_gt 3078
_reflns_number_total 4903
_reflns_threshold_expression 'I > 2\s(I)'
_cod_data_source_file 34_55_1.txt
_cod_data_source_block akcc1a
_cod_database_code 1551557
_shelx_shelxl_version_number 2016/6
_shelx_space_group_comment
;
The symmetry employed for this shelxl refinement is uniquely defined
by the following loop, which should always be used as a source of
symmetry information in preference to the above space-group names.
They are only intended as comments.
;

loop_
_space_group_symop_operation_xyz
'x, y, z'
'-x, y, -z+1/2'
'x+1/2, y+1/2, z'
'-x+1/2, y+1/2, -z+1/2'
'-x, -y, -z'
'x, -y, z-1/2'
'-x+1/2, -y+1/2, -z'
'x+1/2, -y+1/2, z-1/2'

loop_
_atom_site_label
_atom_site_type_symbol
_atom_site_fract_x
_atom_site_fract_y
_atom_site_fract_z
_atom_site_U_iso_or_equiv
_atom_site_adp_type
_atom_site_occupancy
_atom_site_site_symmetry_order
_atom_site_calc_flag
_atom_site_refinement_flags_posn
_atom_site_refinement_flags_adp
Cl1 Cl 0.90201(4) 0.57022(11) -0.02549(6) 0.0284(3) Uani 1 1 d . .
Cl2 Cl 0.98432(4) 0.46091(11) 0.11524(6) 0.0303(3) Uani 1 1 d . .
Cl3 Cl 0.49965(5) 0.65648(12) 0.60648(7) 0.0447(4) Uani 1 1 d . .
C1 C 0.70643(14) 0.9325(4) 0.3635(2) 0.0185(8) Uani 1 1 d . .
N2 N 0.68718(12) 0.9270(3) 0.28306(17) 0.0192(7) Uani 1 1 d . .
C3 C 0.64459(14) 0.8448(4) 0.2619(2) 0.0190(9) Uani 1 1 d . .
C4 C 0.60741(14) 0.7060(4) 0.3642(2) 0.0197(9) Uani 1 1 d . .
N5 N 0.62735(12) 0.7055(3) 0.44287(17) 0.0195(7) Uani 1 1 d . .
C6 C 0.66932(14) 0.7882(4) 0.4632(2) 0.0186(8) Uani 1 1 d . .
C7 C 0.63765(14) 0.7888(4) 0.3342(2) 0.0194(8) Uani 1 1 d . .
C8 C 0.67510(14) 0.8408(4) 0.3949(2) 0.0187(8) Uani 1 1 d . .
C9 C 0.56290(16) 0.6277(4) 0.3274(2) 0.0304(10) Uani 1 1 d . .
H9A H 0.550461 0.579184 0.366768 0.046 Uiso 1 1 calc R U
H9B H 0.537239 0.689361 0.299638 0.046 Uiso 1 1 calc R U
H9C H 0.571469 0.562648 0.291260 0.046 Uiso 1 1 calc R U
C10 C 0.69698(15) 0.8058(4) 0.5435(2) 0.0235(9) Uani 1 1 d . .
H10A H 0.681597 0.751029 0.577251 0.035 Uiso 1 1 calc R U
H10B H 0.731387 0.776779 0.548760 0.035 Uiso 1 1 calc R U
H10C H 0.696362 0.901263 0.557929 0.035 Uiso 1 1 calc R U
O1 O 0.74115(10) 1.0035(3) 0.39512(15) 0.0220(6) Uani 1 1 d . .
O2 O 0.62072(10) 0.8309(3) 0.19655(15) 0.0270(7) Uani 1 1 d . .
C11 C 0.70332(14) 1.0200(4) 0.2290(2) 0.0208(9) Uani 1 1 d . .
H11A H 0.674618 1.037284 0.185520 0.025 Uiso 1 1 calc R U
H11B H 0.712538 1.107261 0.255567 0.025 Uiso 1 1 calc R U
N12 N 0.74436(12) 0.9755(3) 0.19795(18) 0.0193(7) Uani 1 1 d . .
C13 C 0.73238(14) 0.8588(4) 0.1468(2) 0.0195(9) Uani 1 1 d . .
H13A H 0.702116 0.878118 0.106497 0.023 Uiso 1 1 calc R U
H13B H 0.725699 0.779327 0.176453 0.023 Uiso 1 1 calc R U
C14 C 0.77523(14) 0.8274(4) 0.1095(2) 0.0212(9) Uani 1 1 d . .
H14A H 0.767289 0.746659 0.076200 0.025 Uiso 1 1 calc R U
H14B H 0.780848 0.904567 0.077359 0.025 Uiso 1 1 calc R U
N15 N 0.81958(11) 0.8025(3) 0.16985(17) 0.0193(7) Uani 1 1 d . .
C16 C 0.83204(15) 0.9211(4) 0.2201(2) 0.0250(9) Uani 1 1 d . .
H16A H 0.838382 0.999962 0.189757 0.030 Uiso 1 1 calc R U
H16B H 0.862448 0.902798 0.260370 0.030 Uiso 1 1 calc R U
C17 C 0.78961(14) 0.9515(4) 0.2568(2) 0.0228(9) Uani 1 1 d . .
H17A H 0.784566 0.874442 0.289463 0.027 Uiso 1 1 calc R U
H17B H 0.797557 1.032448 0.289976 0.027 Uiso 1 1 calc R U
C18 C 0.85882(14) 0.7280(4) 0.1543(2) 0.0199(9) Uani 1 1 d . .
C19 C 0.89612(14) 0.6803(4) 0.2155(2) 0.0240(10) Uani 1 1 d . .
H19 H 0.895415 0.704871 0.266542 0.029 Uiso 1 1 calc R U
C20 C 0.93386(14) 0.5984(4) 0.2032(2) 0.0247(9) Uani 1 1 d . .
H20 H 0.958658 0.567207 0.245703 0.030 Uiso 1 1 calc R U
C21 C 0.93574(14) 0.5614(4) 0.1292(2) 0.0206(9) Uani 1 1 d . .
C22 C 0.89994(14) 0.6077(4) 0.0681(2) 0.0197(9) Uani 1 1 d . .
C23 C 0.86124(14) 0.6901(4) 0.0797(2) 0.0187(9) Uani 1 1 d . .
H23 H 0.836550 0.720555 0.036844 0.022 Uiso 1 1 calc R U
C24 C 0.60827(14) 0.6272(4) 0.4974(2) 0.0176(8) Uani 1 1 d . .
C25 C 0.63123(16) 0.5071(4) 0.5247(2) 0.0268(10) Uani 1 1 d . .
H25 H 0.659557 0.477095 0.508144 0.032 Uiso 1 1 calc R U
C26 C 0.61271(15) 0.4313(4) 0.5762(2) 0.0264(10) Uani 1 1 d . .
H26 H 0.628325 0.348470 0.594865 0.032 Uiso 1 1 calc R U
C27 C 0.57148(15) 0.4744(4) 0.6012(2) 0.0244(9) Uani 1 1 d . .
H27 H 0.558401 0.421380 0.636092 0.029 Uiso 1 1 calc R U
C28 C 0.54995(16) 0.5960(4) 0.5741(2) 0.0267(10) Uani 1 1 d . .
C29 C 0.56767(15) 0.6737(4) 0.5221(2) 0.0238(9) Uani 1 1 d . .
H29 H 0.552302 0.756985 0.503783 0.029 Uiso 1 1 calc R U

loop_
_atom_site_aniso_label
_atom_site_aniso_U_11
_atom_site_aniso_U_22
_atom_site_aniso_U_33
_atom_site_aniso_U_23
_atom_site_aniso_U_13
_atom_site_aniso_U_12
Cl1 0.0274(6) 0.0397(7) 0.0187(5) -0.0049(4) 0.0064(4) 0.0041(5)
Cl2 0.0219(6) 0.0373(7) 0.0305(6) -0.0075(5) 0.0040(5) 0.0058(5)
Cl3 0.0469(8) 0.0413(7) 0.0602(9) 0.0058(6) 0.0412(7) 0.0043(6)
C1 0.020(2) 0.020(2) 0.017(2) 0.0001(16) 0.0063(17) 0.0027(17)
N2 0.0209(17) 0.0251(19) 0.0124(16) 0.0010(13) 0.0054(14) 0.0005(14)
C3 0.022(2) 0.022(2) 0.015(2) -0.0009(16) 0.0079(17) 0.0002(17)
C4 0.022(2) 0.024(2) 0.0127(19) -0.0023(16) 0.0036(17) -0.0015(17)
N5 0.0206(17) 0.0240(19) 0.0157(17) -0.0007(14) 0.0077(14) -0.0018(14)
C6 0.023(2) 0.018(2) 0.016(2) 0.0010(16) 0.0083(17) 0.0031(16)
C7 0.020(2) 0.025(2) 0.0145(19) 0.0000(16) 0.0073(17) 0.0020(17)
C8 0.017(2) 0.024(2) 0.016(2) -0.0018(16) 0.0059(17) -0.0019(16)
C9 0.028(2) 0.039(3) 0.026(2) -0.0023(19) 0.010(2) -0.012(2)
C10 0.024(2) 0.033(2) 0.012(2) -0.0007(17) 0.0026(17) 0.0002(18)
O1 0.0218(15) 0.0254(16) 0.0196(15) -0.0003(12) 0.0062(12) -0.0024(12)
O2 0.0294(17) 0.0376(18) 0.0148(15) -0.0010(12) 0.0067(13) -0.0047(14)
C11 0.020(2) 0.026(2) 0.019(2) 0.0043(17) 0.0092(17) 0.0011(17)
N12 0.0186(17) 0.0226(18) 0.0184(17) -0.0026(13) 0.0075(14) -0.0008(14)
C13 0.020(2) 0.021(2) 0.017(2) -0.0003(16) 0.0044(17) 0.0012(17)
C14 0.023(2) 0.026(2) 0.016(2) -0.0015(16) 0.0062(17) 0.0012(17)
N15 0.0154(17) 0.0270(19) 0.0165(17) -0.0034(14) 0.0062(14) 0.0013(14)
C16 0.021(2) 0.031(2) 0.024(2) -0.0064(18) 0.0073(18) -0.0057(18)
C17 0.022(2) 0.028(2) 0.020(2) -0.0036(17) 0.0059(18) -0.0006(18)
C18 0.021(2) 0.022(2) 0.019(2) 0.0017(16) 0.0089(17) -0.0027(17)
C19 0.019(2) 0.038(3) 0.017(2) 0.0029(18) 0.0062(18) 0.0021(18)
C20 0.017(2) 0.036(3) 0.020(2) 0.0016(18) 0.0025(17) -0.0054(18)
C21 0.016(2) 0.023(2) 0.024(2) -0.0019(17) 0.0068(17) -0.0026(17)
C22 0.019(2) 0.025(2) 0.016(2) -0.0012(16) 0.0055(17) -0.0043(17)
C23 0.017(2) 0.022(2) 0.017(2) 0.0023(16) 0.0035(17) 0.0018(16)
C24 0.021(2) 0.019(2) 0.0141(19) -0.0005(15) 0.0072(16) -0.0017(16)
C25 0.026(2) 0.028(2) 0.029(2) -0.0008(18) 0.013(2) 0.0030(18)
C26 0.033(2) 0.023(2) 0.023(2) 0.0046(17) 0.0062(19) 0.0041(19)
C27 0.030(2) 0.029(2) 0.018(2) -0.0003(17) 0.0107(19) -0.0082(19)
C28 0.031(2) 0.031(3) 0.024(2) -0.0036(18) 0.016(2) -0.0048(19)
C29 0.028(2) 0.021(2) 0.026(2) 0.0045(17) 0.0113(19) -0.0008(17)

loop_
_atom_type_symbol
_atom_type_description
_atom_type_scat_dispersion_real
_atom_type_scat_dispersion_imag
_atom_type_scat_source
C C 0.0033 0.0016 'International Tables Vol C Tables 4.2.6.8 and 6.1.1.4'
H H 0.0000 0.0000 'International Tables Vol C Tables 4.2.6.8 and 6.1.1.4'
N N 0.0061 0.0033 'International Tables Vol C Tables 4.2.6.8 and 6.1.1.4'
O O 0.0106 0.0060 'International Tables Vol C Tables 4.2.6.8 and 6.1.1.4'
Cl Cl 0.1484 0.1585 'International Tables Vol C Tables 4.2.6.8 and 6.1.1.4'

loop_
_geom_angle_atom_site_label_1
_geom_angle_atom_site_label_2
_geom_angle_atom_site_label_3
_geom_angle
O1 C1 N2 124.4(3)
O1 C1 C8 131.1(4)
N2 C1 C8 104.5(3)
C3 N2 C1 112.9(3)
C3 N2 C11 123.0(3)
C1 N2 C11 122.8(3)
O2 C3 N2 124.0(3)
O2 C3 C7 131.1(4)
N2 C3 C7 104.8(3)
C7 C4 N5 105.3(3)
C7 C4 C9 131.6(4)
N5 C4 C9 123.1(3)
C4 N5 C6 111.9(3)
C4 N5 C24 124.6(3)
C6 N5 C24 123.5(3)
C8 C6 N5 104.6(3)
C8 C6 C10 133.0(4)
N5 C6 C10 122.4(3)
C4 C7 C8 108.9(3)
C4 C7 C3 142.6(4)
C8 C7 C3 108.5(3)
C6 C8 C7 109.2(3)
C6 C8 C1 141.6(4)
C7 C8 C1 109.2(3)
C4 C9 H9A 109.5
C4 C9 H9B 109.5
H9A C9 H9B 109.5
C4 C9 H9C 109.5
H9A C9 H9C 109.5
H9B C9 H9C 109.5
C6 C10 H10A 109.5
C6 C10 H10B 109.5
H10A C10 H10B 109.5
C6 C10 H10C 109.5
H10A C10 H10C 109.5
H10B C10 H10C 109.5
N12 C11 N2 116.6(3)
N12 C11 H11A 108.1
N2 C11 H11A 108.1
N12 C11 H11B 108.1
N2 C11 H11B 108.1
H11A C11 H11B 107.3
C11 N12 C17 113.2(3)
C11 N12 C13 113.3(3)
C17 N12 C13 110.8(3)
N12 C13 C14 110.4(3)
N12 C13 H13A 109.6
C14 C13 H13A 109.6
N12 C13 H13B 109.6
C14 C13 H13B 109.6
H13A C13 H13B 108.1
N15 C14 C13 108.6(3)
N15 C14 H14A 110.0
C13 C14 H14A 110.0
N15 C14 H14B 110.0
C13 C14 H14B 110.0
H14A C14 H14B 108.3
C18 N15 C14 120.3(3)
C18 N15 C16 117.4(3)
C14 N15 C16 110.9(3)
N15 C16 C17 109.3(3)
N15 C16 H16A 109.8
C17 C16 H16A 109.8
N15 C16 H16B 109.8
C17 C16 H16B 109.8
H16A C16 H16B 108.3
N12 C17 C16 110.2(3)
N12 C17 H17A 109.6
C16 C17 H17A 109.6
N12 C17 H17B 109.6
C16 C17 H17B 109.6
H17A C17 H17B 108.1
N15 C18 C19 119.3(3)
N15 C18 C23 122.9(4)
C19 C18 C23 117.7(4)
C20 C19 C18 121.4(4)
C20 C19 H19 119.3
C18 C19 H19 119.3
C19 C20 C21 120.3(4)
C19 C20 H20 119.8
C21 C20 H20 119.8
C22 C21 C20 119.5(4)
C22 C21 Cl2 121.1(3)
C20 C21 Cl2 119.4(3)
C21 C22 C23 120.8(3)
C21 C22 Cl1 121.3(3)
C23 C22 Cl1 117.9(3)
C22 C23 C18 120.3(4)
C22 C23 H23 119.9
C18 C23 H23 119.9
C29 C24 C25 121.1(3)
C29 C24 N5 119.6(3)
C25 C24 N5 119.4(3)
C26 C25 C24 119.5(4)
C26 C25 H25 120.3
C24 C25 H25 120.3
C25 C26 C27 120.8(4)
C25 C26 H26 119.6
C27 C26 H26 119.6
C28 C27 C26 118.4(4)
C28 C27 H27 120.8
C26 C27 H27 120.8
C27 C28 C29 121.9(4)
C27 C28 Cl3 119.9(3)
C29 C28 Cl3 118.2(3)
C24 C29 C28 118.3(4)
C24 C29 H29 120.8
C28 C29 H29 120.8

loop_
_geom_bond_atom_site_label_1
_geom_bond_atom_site_label_2
_geom_bond_distance
Cl1 C22 1.729(4)
Cl2 C21 1.739(4)
Cl3 C28 1.737(4)
C1 O1 1.219(4)
C1 N2 1.416(5)
C1 C8 1.457(5)
N2 C3 1.411(5)
N2 C11 1.478(5)
C3 O2 1.211(4)
C3 C7 1.462(5)
C4 C7 1.368(5)
C4 N5 1.388(5)
C4 C9 1.477(5)
N5 C6 1.400(5)
N5 C24 1.440(4)
C6 C8 1.373(5)
C6 C10 1.473(5)
C7 C8 1.413(5)
C9 H9A 0.9800
C9 H9B 0.9800
C9 H9C 0.9800
C10 H10A 0.9800
C10 H10B 0.9800
C10 H10C 0.9800
C11 N12 1.447(5)
C11 H11A 0.9900
C11 H11B 0.9900
N12 C17 1.459(5)
N12 C13 1.462(5)
C13 C14 1.525(5)
C13 H13A 0.9900
C13 H13B 0.9900
C14 N15 1.457(5)
C14 H14A 0.9900
C14 H14B 0.9900
N15 C18 1.395(5)
N15 C16 1.470(5)
C16 C17 1.506(5)
C16 H16A 0.9900
C16 H16B 0.9900
C17 H17A 0.9900
C17 H17B 0.9900
C18 C19 1.402(5)
C18 C23 1.404(5)
C19 C20 1.381(5)
C19 H19 0.9500
C20 C21 1.388(5)
C20 H20 0.9500
C21 C22 1.374(5)
C22 C23 1.402(5)
C23 H23 0.9500
C24 C29 1.381(5)
C24 C25 1.382(5)
C25 C26 1.377(5)
C25 H25 0.9500
C26 C27 1.389(5)
C26 H26 0.9500
C27 C28 1.379(6)
C27 H27 0.9500
C28 C29 1.384(5)
C29 H29 0.9500

loop_
_geom_torsion_atom_site_label_1
_geom_torsion_atom_site_label_2
_geom_torsion_atom_site_label_3
_geom_torsion_atom_site_label_4
_geom_torsion
O1 C1 N2 C3 -175.4(3)
C8 C1 N2 C3 3.3(4)
O1 C1 N2 C11 -7.8(6)
C8 C1 N2 C11 170.8(3)
C1 N2 C3 O2 176.3(3)
C11 N2 C3 O2 8.8(6)
C1 N2 C3 C7 -2.8(4)
C11 N2 C3 C7 -170.3(3)
C7 C4 N5 C6 0.9(4)
C9 C4 N5 C6 -179.8(4)
C7 C4 N5 C24 -177.7(3)
C9 C4 N5 C24 1.6(6)
C4 N5 C6 C8 0.0(4)
C24 N5 C6 C8 178.6(3)
C4 N5 C6 C10 179.4(3)
C24 N5 C6 C10 -2.0(5)
N5 C4 C7 C8 -1.4(4)
C9 C4 C7 C8 179.3(4)
N5 C4 C7 C3 -179.8(5)
C9 C4 C7 C3 1.0(9)
O2 C3 C7 C4 0.4(9)
N2 C3 C7 C4 179.5(5)
O2 C3 C7 C8 -177.9(4)
N2 C3 C7 C8 1.1(4)
N5 C6 C8 C7 -0.9(4)
C10 C6 C8 C7 179.8(4)
N5 C6 C8 C1 178.5(5)
C10 C6 C8 C1 -0.8(8)
C4 C7 C8 C6 1.5(5)
C3 C7 C8 C6 -179.5(3)
C4 C7 C8 C1 -178.1(3)
C3 C7 C8 C1 0.8(4)
O1 C1 C8 C6 -3.3(8)
N2 C1 C8 C6 178.1(5)
O1 C1 C8 C7 176.1(4)
N2 C1 C8 C7 -2.4(4)
C3 N2 C11 N12 -102.5(4)
C1 N2 C11 N12 91.2(4)
N2 C11 N12 C17 -60.1(4)
N2 C11 N12 C13 67.2(4)
C11 N12 C13 C14 173.8(3)
C17 N12 C13 C14 -57.7(4)
N12 C13 C14 N15 57.9(4)
C13 C14 N15 C18 157.9(3)
C13 C14 N15 C16 -59.5(4)
C18 N15 C16 C17 -156.1(3)
C14 N15 C16 C17 60.1(4)
C11 N12 C17 C16 -173.6(3)
C13 N12 C17 C16 57.8(4)
N15 C16 C17 N12 -58.2(4)
C14 N15 C18 C19 -166.3(3)
C16 N15 C18 C19 53.4(5)
C14 N15 C18 C23 9.3(5)
C16 N15 C18 C23 -131.0(4)
N15 C18 C19 C20 175.5(4)
C23 C18 C19 C20 -0.3(6)
C18 C19 C20 C21 0.2(6)
C19 C20 C21 C22 0.5(6)
C19 C20 C21 Cl2 178.7(3)
C20 C21 C22 C23 -0.9(6)
Cl2 C21 C22 C23 -179.1(3)
C20 C21 C22 Cl1 177.3(3)
Cl2 C21 C22 Cl1 -0.9(5)
C21 C22 C23 C18 0.7(6)
Cl1 C22 C23 C18 -177.6(3)
N15 C18 C23 C22 -175.8(3)
C19 C18 C23 C22 -0.1(5)
C4 N5 C24 C29 -80.4(5)
C6 N5 C24 C29 101.1(4)
C4 N5 C24 C25 100.1(5)
C6 N5 C24 C25 -78.3(5)
C29 C24 C25 C26 1.3(6)
N5 C24 C25 C26 -179.3(4)
C24 C25 C26 C27 -0.3(6)
C25 C26 C27 C28 -1.0(6)
C26 C27 C28 C29 1.3(6)
C26 C27 C28 Cl3 -177.8(3)
C25 C24 C29 C28 -1.0(6)
N5 C24 C29 C28 179.6(4)
C27 C28 C29 C24 -0.4(6)
Cl3 C28 C29 C24 178.7(3)
